data_1557097
loop_
_publ_author_name
'Ryan, Austin J.'
'Ziller, Joseph W.'
'Evans, William J.'

_publ_section_title
;
 The importance of the counter-cation in reductive rare-earth metal
 chemistry: 18-crown-6 instead of 2,2,2-cryptand allows isolation of
 [YII(NR2)3]1&#x2212; and ynediolate and enediolate complexes from CO
 reactions
;
_journal_issue 7
_journal_name_full 'Chemical Science'
_journal_page_first 2006
_journal_page_last 2014
_journal_paper_doi 10.1039/C9SC05794C
_journal_volume 11
_journal_year 2020
_chemical_formula_sum 'C42 H102 Gd K N3 O12 Si6'
_chemical_formula_weight 1206.15
_space_group_crystal_system monoclinic
_space_group_IT_number 14
_space_group_name_Hall '-P 2yn'
_space_group_name_H-M_alt 'P 1 21/n 1'
_atom_sites_solution_hydrogens geom
_atom_sites_solution_primary dual
_atom_sites_solution_secondary difmap
_audit_creation_method SHELXL-2014/7
_audit_update_record
;
2019-08-29 deposited with the CCDC.	2020-01-20 downloaded from the CCDC.
;
_cell_angle_alpha 90
_cell_angle_beta 104.0069(13)
_cell_angle_gamma 90
_cell_formula_units_Z 4
_cell_length_a 11.1493(11)
_cell_length_b 27.059(3)
_cell_length_c 21.755(2)
_cell_measurement_reflns_used 9857
_cell_measurement_temperature 133(2)
_cell_measurement_theta_max 28.96
_cell_measurement_theta_min 2.31
_cell_volume 6368.1(11)
_computing_cell_refinement 'Bruker SAINT 8.34a, 2013'
_computing_data_collection 'Bruker APEX2 2014.11-0, 2014'
_computing_data_reduction 'Bruker SAINT 8.34a, 2013'
_computing_molecular_graphics 'Bruker SHELXTL'
_computing_publication_material 'Bruker SHELXTL'
_computing_structure_refinement 'SHELXL-2014/7 (Sheldrick, 2014)'
_computing_structure_solution 'Bruker SHELXTL 2014/4'
_diffrn_ambient_temperature 133(2)
_diffrn_measured_fraction_theta_full 1.000
_diffrn_measured_fraction_theta_max 0.943
_diffrn_measurement_device_type 'Bruker SMART APEX II CCD'
_diffrn_measurement_method '\f and \w scans'
_diffrn_radiation_type MoK\a
_diffrn_radiation_wavelength 0.71073
_diffrn_reflns_av_R_equivalents 0.0511
_diffrn_reflns_av_unetI/netI 0.0450
_diffrn_reflns_Laue_measured_fraction_full 1.000
_diffrn_reflns_Laue_measured_fraction_max 0.943
_diffrn_reflns_limit_h_max 15
_diffrn_reflns_limit_h_min -15
_diffrn_reflns_limit_k_max 35
_diffrn_reflns_limit_k_min -35
_diffrn_reflns_limit_l_max 28
_diffrn_reflns_limit_l_min -28
_diffrn_reflns_number 78726
_diffrn_reflns_point_group_measured_fraction_full 1.000
_diffrn_reflns_point_group_measured_fraction_max 0.943
_diffrn_reflns_theta_full 25.500
_diffrn_reflns_theta_max 29.134
_diffrn_reflns_theta_min 1.223
_diffrn_source 'fine-focus sealed tube'
_exptl_absorpt_coefficient_mu 1.269
_exptl_absorpt_correction_T_max 0.4319
_exptl_absorpt_correction_T_min 0.3744
_exptl_absorpt_correction_type multi-scan
_exptl_absorpt_process_details 'Bruker SADABS 2014/5'
_exptl_crystal_colour purple
_exptl_crystal_density_diffrn 1.258
_exptl_crystal_description Plate
_exptl_crystal_F_000 2552
_exptl_crystal_size_max 0.253
_exptl_crystal_size_mid 0.239
_exptl_crystal_size_min 0.192
_refine_diff_density_max 1.009
_refine_diff_density_min -1.022
_refine_diff_density_rms 0.100
_refine_ls_extinction_method none
_refine_ls_goodness_of_fit_ref 1.100
_refine_ls_hydrogen_treatment constr
_refine_ls_matrix_type full
_refine_ls_number_parameters 544
_refine_ls_number_reflns 16163
_refine_ls_number_restraints 0
_refine_ls_restrained_S_all 1.100
_refine_ls_R_factor_all 0.0623
_refine_ls_R_factor_gt 0.0466
_refine_ls_shift/su_max 0.001
_refine_ls_shift/su_mean 0.000
_refine_ls_structure_factor_coef Fsqd
_refine_ls_weighting_details 'w=1/[\s^2^(Fo^2^)+(0.0197P)^2^+17.1322P] where P=(Fo^2^+2Fc^2^)/3'
_refine_ls_weighting_scheme calc
_refine_ls_wR_factor_gt 0.0904
_refine_ls_wR_factor_ref 0.0953
_reflns_Friedel_coverage 0.000
_reflns_number_gt 13374
_reflns_number_total 16163
_reflns_threshold_expression 'I > 2\s(I)'
_cod_data_source_file c9sc05794c3.cif
_cod_data_source_block ajr40
_cod_depositor_comments
;Adding full bibliography for 1557089--1557101.cif.

 Adding full bibliography for 1557089--1557101.cif.
;
_cod_original_sg_symbol_H-M 'P 21/n'
_cod_database_code 1557097
_shelx_shelxl_version_number 2014/7
_shelx_space_group_comment
; 
The symmetry employed for this shelxl refinement is uniquely defined 
by the following loop, which should always be used as a source of 
symmetry information in preference to the above space-group names. 
They are only intended as comments. 
;
_shelx_estimated_absorpt_t_min 0.740
_shelx_estimated_absorpt_t_max 0.793
_exptl_absorpt_special_details
; 
Reflections not merged 
79704 Corrected reflections written to file ajr40s.hkl 
Estimated minimum and maximum transmission:  0.3744  0.4319 
The ratio of these values is more reliable than their absolute values! 
Additional spherical absorption correction applied with mu*r =  0.6000 
Lambda/2 correction factor = 0.00150 
;

loop_
_space_group_symop_operation_xyz
'x, y, z'
'-x+1/2, y+1/2, -z+1/2'
'-x, -y, -z'
'x-1/2, -y-1/2, z-1/2'

loop_
_atom_site_label
_atom_site_type_symbol
_atom_site_fract_x
_atom_site_fract_y
_atom_site_fract_z
_atom_site_U_iso_or_equiv
_atom_site_adp_type
_atom_site_occupancy
_atom_site_site_symmetry_order
_atom_site_calc_flag
_atom_site_refinement_flags_posn
_atom_site_refinement_flags_adp
_atom_site_refinement_flags_occupancy
_atom_site_disorder_assembly
_atom_site_disorder_group
Gd1 Gd -0.02795(2) 0.72122(2) 0.51033(2) 0.01870(5) Uani 1 1 d . . . . .
Si1 Si 0.13951(9) 0.62055(3) 0.47891(5) 0.0227(2) Uani 1 1 d . . . . .
Si2 Si 0.01698(9) 0.68175(3) 0.36588(4) 0.02109(19) Uani 1 1 d . . . . .
Si3 Si 0.06895(9) 0.76262(3) 0.66487(4) 0.02084(19) Uani 1 1 d . . . . .
Si4 Si 0.23468(8) 0.78876(3) 0.57957(4) 0.01783(18) Uani 1 1 d . . . . .
Si5 Si -0.34397(8) 0.69982(4) 0.46603(4) 0.02024(19) Uani 1 1 d . . . . .
Si6 Si -0.26650(8) 0.80613(3) 0.47685(4) 0.01821(18) Uani 1 1 d . . . . .
N1 N 0.0525(2) 0.66997(10) 0.44538(13) 0.0187(5) Uani 1 1 d . . . . .
N2 N -0.2329(2) 0.74472(10) 0.48093(12) 0.0178(5) Uani 1 1 d . . . . .
N3 N 0.1041(2) 0.76238(10) 0.59263(12) 0.0170(5) Uani 1 1 d . . . . .
C1 C 0.0466(4) 0.56232(14) 0.4756(2) 0.0381(10) Uani 1 1 d . . . . .
H1A H -0.0156 0.5668 0.5002 0.057 Uiso 1 1 calc R U . . .
H1B H 0.1015 0.5349 0.4935 0.057 Uiso 1 1 calc R U . . .
H1C H 0.0053 0.5549 0.4315 0.057 Uiso 1 1 calc R U . . .
C2 C 0.2130(4) 0.63218(14) 0.56504(18) 0.0383(10) Uani 1 1 d . . . . .
H2A H 0.2740 0.6588 0.5689 0.057 Uiso 1 1 calc R U . . .
H2B H 0.2540 0.6020 0.5844 0.057 Uiso 1 1 calc R U . . .
H2C H 0.1492 0.6419 0.5868 0.057 Uiso 1 1 calc R U . . .
C3 C 0.2706(4) 0.60474(15) 0.4421(2) 0.0385(10) Uani 1 1 d . . . . .
H3A H 0.2374 0.5928 0.3988 0.058 Uiso 1 1 calc R U . . .
H3B H 0.3217 0.5789 0.4672 0.058 Uiso 1 1 calc R U . . .
H3C H 0.3210 0.6343 0.4411 0.058 Uiso 1 1 calc R U . . .
C4 C -0.0478(4) 0.62666(14) 0.31604(18) 0.0328(9) Uani 1 1 d . . . . .
H4A H 0.0149 0.6006 0.3219 0.049 Uiso 1 1 calc R U . . .
H4B H -0.0713 0.6363 0.2713 0.049 Uiso 1 1 calc R U . . .
H4C H -0.1207 0.6144 0.3289 0.049 Uiso 1 1 calc R U . . .
C5 C -0.1010(4) 0.73261(14) 0.34585(17) 0.0307(8) Uani 1 1 d . . . . .
H5A H -0.1774 0.7222 0.3568 0.046 Uiso 1 1 calc R U . A 1
H5B H -0.1182 0.7398 0.3004 0.046 Uiso 1 1 calc R U . A 1
H5C H -0.0689 0.7624 0.3699 0.046 Uiso 1 1 calc R U . A 1
C6 C 0.1507(4) 0.70409(16) 0.33500(18) 0.0336(9) Uani 1 1 d . . . . .
H6A H 0.1866 0.7336 0.3586 0.050 Uiso 1 1 calc R U . . .
H6B H 0.1218 0.7123 0.2900 0.050 Uiso 1 1 calc R U . . .
H6C H 0.2136 0.6781 0.3403 0.050 Uiso 1 1 calc R U . . .
C7 C 0.1315(4) 0.70726(15) 0.71438(17) 0.0365(9) Uani 1 1 d . . . . .
H7A H 0.0954 0.6771 0.6925 0.055 Uiso 1 1 calc R U . . .
H7B H 0.1102 0.7096 0.7554 0.055 Uiso 1 1 calc R U . . .
H7C H 0.2216 0.7062 0.7210 0.055 Uiso 1 1 calc R U . . .
C8 C -0.1026(3) 0.76286(15) 0.65649(17) 0.0314(8) Uani 1 1 d . . . . .
H8A H -0.1383 0.7929 0.6342 0.047 Uiso 1 1 calc R U . . .
H8B H -0.1197 0.7621 0.6986 0.047 Uiso 1 1 calc R U . . .
H8C H -0.1393 0.7338 0.6323 0.047 Uiso 1 1 calc R U . . .
C9 C 0.1268(3) 0.81898(14) 0.71414(17) 0.0288(8) Uani 1 1 d . . . . .
H9A H 0.2165 0.8217 0.7200 0.043 Uiso 1 1 calc R U . . .
H9B H 0.1072 0.8160 0.7555 0.043 Uiso 1 1 calc R U . . .
H9C H 0.0867 0.8485 0.6924 0.043 Uiso 1 1 calc R U . . .
C10 C 0.3802(3) 0.77007(14) 0.63898(17) 0.0279(8) Uani 1 1 d . . . . .
H10A H 0.3765 0.7815 0.6812 0.042 Uiso 1 1 calc R U . . .
H10B H 0.4518 0.7850 0.6274 0.042 Uiso 1 1 calc R U . . .
H10C H 0.3882 0.7340 0.6393 0.042 Uiso 1 1 calc R U . . .
C11 C 0.2336(3) 0.85858(13) 0.57989(19) 0.0292(8) Uani 1 1 d . . . . .
H11A H 0.1625 0.8706 0.5475 0.044 Uiso 1 1 calc R U . . .
H11B H 0.3101 0.8709 0.5707 0.044 Uiso 1 1 calc R U . . .
H11C H 0.2278 0.8705 0.6216 0.044 Uiso 1 1 calc R U . . .
C12 C 0.2553(3) 0.77094(14) 0.49931(17) 0.0293(8) Uani 1 1 d . . . . .
H12A H 0.2568 0.7348 0.4960 0.044 Uiso 1 1 calc R U . . .
H12B H 0.3333 0.7846 0.4936 0.044 Uiso 1 1 calc R U . . .
H12C H 0.1864 0.7841 0.4665 0.044 Uiso 1 1 calc R U . . .
C13 C -0.4103(3) 0.68684(14) 0.53581(17) 0.0296(8) Uani 1 1 d . . . . .
H13A H -0.3446 0.6751 0.5714 0.044 Uiso 1 1 calc R U . . .
H13B H -0.4745 0.6614 0.5244 0.044 Uiso 1 1 calc R U . . .
H13C H -0.4465 0.7172 0.5481 0.044 Uiso 1 1 calc R U . . .
C14 C -0.2780(4) 0.63983(14) 0.4450(2) 0.0330(9) Uani 1 1 d . . . . .
H14A H -0.2610 0.6427 0.4030 0.049 Uiso 1 1 calc R U . . .
H14B H -0.3377 0.6131 0.4445 0.049 Uiso 1 1 calc R U . . .
H14C H -0.2011 0.6324 0.4765 0.049 Uiso 1 1 calc R U . . .
C15 C -0.4788(3) 0.71408(15) 0.39747(17) 0.0324(9) Uani 1 1 d . . . . .
H15A H -0.5252 0.7422 0.4084 0.049 Uiso 1 1 calc R U . . .
H15B H -0.5331 0.6852 0.3883 0.049 Uiso 1 1 calc R U . . .
H15C H -0.4484 0.7223 0.3601 0.049 Uiso 1 1 calc R U . . .
C16 C -0.3777(3) 0.82516(14) 0.52530(17) 0.0270(8) Uani 1 1 d . . . . .
H16A H -0.4568 0.8082 0.5095 0.040 Uiso 1 1 calc R U . . .
H16B H -0.3906 0.8610 0.5219 0.040 Uiso 1 1 calc R U . . .
H16C H -0.3435 0.8162 0.5697 0.040 Uiso 1 1 calc R U . . .
C17 C -0.1226(3) 0.84413(12) 0.50619(17) 0.0253(7) Uani 1 1 d . . . . .
H17A H -0.0882 0.8374 0.5513 0.038 Uiso 1 1 calc R U . . .
H17B H -0.1431 0.8793 0.5003 0.038 Uiso 1 1 calc R U . . .
H17C H -0.0616 0.8354 0.4823 0.038 Uiso 1 1 calc R U . . .
C18 C -0.3328(3) 0.82985(14) 0.39426(16) 0.0284(8) Uani 1 1 d . . . . .
H18A H -0.2817 0.8184 0.3662 0.043 Uiso 1 1 calc R U . . .
H18B H -0.3339 0.8661 0.3948 0.043 Uiso 1 1 calc R U . . .
H18C H -0.4173 0.8174 0.3788 0.043 Uiso 1 1 calc R U . . .
K1 K 0.73982(8) 0.53178(3) 0.75905(4) 0.02980(18) Uani 1 1 d . . . . .
O1 O 0.7900(8) 0.5525(3) 0.9097(4) 0.037(2) Uiso 0.5 1 d . . P B 2
O2 O 0.7768(6) 0.5570(3) 0.8963(3) 0.0211(17) Uiso 0.5 1 d . . P B 1
O3 O 0.6199(6) 0.4934(2) 0.9549(3) 0.0430(16) Uiso 0.5 1 d . . P B 1
O8 O 0.4704(7) 0.5842(3) 0.7694(4) 0.0367(18) Uiso 0.4 1 d . . P B 1
O4 O 0.6075(5) 0.48711(19) 0.9262(3) 0.0262(11) Uiso 0.5 1 d . . P B 2
O5 O 0.3894(5) 0.5337(2) 0.8663(3) 0.0295(12) Uiso 0.5 1 d . . P B 1
O6 O 0.3754(5) 0.52416(19) 0.8382(3) 0.0244(11) Uiso 0.5 1 d . . P B 2
O7 O 0.4716(4) 0.60408(16) 0.77736(19) 0.0182(8) Uiso 0.6 1 d . . P B 2
O9 O 0.6484(2) 0.62635(9) 0.70862(11) 0.0241(5) Uiso 1 1 d . . . . .
O11 O 0.8511(4) 0.62337(16) 0.8128(2) 0.0178(10) Uiso 0.6 1 d . . P B 1
O10 O 0.8270(8) 0.6258(3) 0.8261(4) 0.033(2) Uiso 0.4 1 d . . P B 2
O12 O 0.9851(3) 0.50440(11) 0.83078(14) 0.0405(7) Uiso 1 1 d . . . . .
O13 O 0.8281(3) 0.42562(11) 0.78865(14) 0.0395(7) Uiso 1 1 d . . . . .
O15 O 0.5687(6) 0.4497(2) 0.7700(3) 0.0440(15) Uiso 0.5 1 d . . P B 2
O14 O 0.5825(7) 0.4353(3) 0.7445(4) 0.0495(17) Uiso 0.5 1 d . . P B 1
O16 O 0.5049(8) 0.5039(3) 0.6622(4) 0.050(2) Uiso 0.5 1 d . . P B 1
O17 O 0.5326(7) 0.5149(3) 0.6579(4) 0.0405(19) Uiso 0.5 1 d . . P B 2
O18 O 0.7151(6) 0.5279(2) 0.6195(3) 0.0304(15) Uiso 0.5 1 d . . P B 1
O19 O 0.7598(7) 0.5314(2) 0.6235(3) 0.0363(16) Uiso 0.5 1 d . . P B 2
O21 O 0.9399(6) 0.5548(2) 0.7058(3) 0.0313(17) Uiso 0.5 1 d . . P B 1
O20 O 0.9704(8) 0.5524(3) 0.7216(4) 0.041(2) Uiso 0.5 1 d . . P B 2
C19 C 0.8173(4) 0.51684(17) 0.9470(2) 0.0426(10) Uiso 1 1 d . . . . .
H19A H 0.8991 0.5039 0.9445 0.051 Uiso 0.5 1 calc R U P B 1
H19B H 0.8265 0.5318 0.9894 0.051 Uiso 0.5 1 calc R U P B 1
H19C H 0.8087 0.5263 0.9896 0.051 Uiso 0.5 1 calc R U P B 2
H19D H 0.9039 0.5065 0.9504 0.051 Uiso 0.5 1 calc R U P B 2
C20 C 0.7283(9) 0.4753(4) 0.9395(5) 0.036(3) Uiso 0.5 1 d . . P B 1
H20A H 0.7088 0.4630 0.8953 0.043 Uiso 0.5 1 calc R U P B 1
H20B H 0.7639 0.4478 0.9681 0.043 Uiso 0.5 1 calc R U P B 1
C21 C 0.7281(8) 0.4741(3) 0.9203(5) 0.027(2) Uiso 0.5 1 d . . P B 2
H21A H 0.7270 0.4684 0.8753 0.032 Uiso 0.5 1 calc R U P B 2
H21B H 0.7559 0.4434 0.9442 0.032 Uiso 0.5 1 calc R U P B 2
C22 C 0.5098(10) 0.4669(4) 0.9269(6) 0.061(3) Uiso 0.5 1 d . . P B 1
H22A H 0.4998 0.4387 0.9543 0.073 Uiso 0.5 1 calc R U P B 1
H22B H 0.5145 0.4538 0.8851 0.073 Uiso 0.5 1 calc R U P B 1
C23 C 0.5132(7) 0.4574(3) 0.8897(4) 0.0278(15) Uiso 0.5 1 d . . P B 2
H23A H 0.5112 0.4252 0.9109 0.033 Uiso 0.5 1 calc R U P B 2
H23B H 0.5294 0.4513 0.8476 0.033 Uiso 0.5 1 calc R U P B 2
C24 C 0.4016(10) 0.5014(4) 0.9193(5) 0.054(2) Uiso 0.5 1 d . . P B 1
H24A H 0.3249 0.4817 0.9141 0.064 Uiso 0.5 1 calc R U P B 1
H24B H 0.4113 0.5214 0.9583 0.064 Uiso 0.5 1 calc R U P B 1
C25 C 0.3899(7) 0.4834(3) 0.8820(4) 0.0288(16) Uiso 0.5 1 d . . P B 2
H25A H 0.3224 0.4593 0.8666 0.035 Uiso 0.5 1 calc R U P B 2
H25B H 0.3826 0.4957 0.9238 0.035 Uiso 0.5 1 calc R U P B 2
C26 C 0.4705(9) 0.5743(3) 0.8795(4) 0.033(2) Uiso 0.5 1 d . . P B 1
H26A H 0.5570 0.5628 0.8862 0.040 Uiso 0.5 1 calc R U P B 1
H26B H 0.4616 0.5910 0.9186 0.040 Uiso 0.5 1 calc R U P B 1
C27 C 0.4284(8) 0.5688(3) 0.8699(4) 0.0267(18) Uiso 0.5 1 d . . P B 2
H27A H 0.5189 0.5649 0.8858 0.032 Uiso 0.5 1 calc R U P B 2
H27B H 0.3925 0.5757 0.9064 0.032 Uiso 0.5 1 calc R U P B 2
C28 C 0.4407(11) 0.6095(4) 0.8253(5) 0.045(3) Uiso 0.5 1 d . . P B 1
H28A H 0.4904 0.6400 0.8358 0.054 Uiso 0.5 1 calc R U P B 1
H28B H 0.3521 0.6185 0.8157 0.054 Uiso 0.5 1 calc R U P B 1
C29 C 0.4009(9) 0.6109(3) 0.8235(4) 0.0241(18) Uiso 0.5 1 d . . P B 2
H29A H 0.3116 0.6116 0.8025 0.029 Uiso 0.5 1 calc R U P B 2
H29B H 0.4231 0.6427 0.8458 0.029 Uiso 0.5 1 calc R U P B 2
C30 C 0.4465(5) 0.64227(19) 0.7318(2) 0.0169(10) Uiso 0.6 1 d . . P B 2
H30A H 0.3652 0.6365 0.7022 0.020 Uiso 0.6 1 calc R U P B 2
H30B H 0.4430 0.6743 0.7533 0.020 Uiso 0.6 1 calc R U P B 2
C31 C 0.4413(12) 0.6092(5) 0.7115(6) 0.052(3) Uiso 0.4 1 d . . P B 1
H31A H 0.3944 0.5851 0.6807 0.063 Uiso 0.4 1 calc R U P B 1
H31B H 0.3812 0.6350 0.7163 0.063 Uiso 0.4 1 calc R U P B 1
C32 C 0.5280(12) 0.6439(5) 0.7019(6) 0.045(3) Uiso 0.4 1 d . . P B 2
H32A H 0.5370 0.6798 0.6955 0.054 Uiso 0.4 1 calc R U P B 2
H32B H 0.4846 0.6310 0.6597 0.054 Uiso 0.4 1 calc R U P B 2
C33 C 0.5188(5) 0.6316(2) 0.6815(3) 0.0198(12) Uiso 0.6 1 d . . P B 1
H33A H 0.4991 0.6673 0.6787 0.024 Uiso 0.6 1 calc R U P B 1
H33B H 0.5012 0.6187 0.6376 0.024 Uiso 0.6 1 calc R U P B 1
C34 C 0.7044(6) 0.6725(2) 0.7329(3) 0.0206(12) Uiso 0.6 1 d . . P B 2
H34A H 0.7485 0.6863 0.7023 0.025 Uiso 0.6 1 calc R U P B 2
H34B H 0.6382 0.6961 0.7360 0.025 Uiso 0.6 1 calc R U P B 2
C35 C 0.7454(13) 0.6599(5) 0.7277(7) 0.055(3) Uiso 0.4 1 d . . P B 1
H35A H 0.7687 0.6678 0.6877 0.066 Uiso 0.4 1 calc R U P B 1
H35B H 0.7037 0.6899 0.7381 0.066 Uiso 0.4 1 calc R U P B 1
C36 C 0.7862(14) 0.6689(6) 0.7913(7) 0.067(4) Uiso 0.4 1 d . . P B 2
H36A H 0.7512 0.6900 0.8199 0.081 Uiso 0.4 1 calc R U P B 2
H36B H 0.8622 0.6859 0.7867 0.081 Uiso 0.4 1 calc R U P B 2
C37 C 0.8398(5) 0.66016(19) 0.7651(2) 0.0149(10) Uiso 0.6 1 d . . P B 1
H37A H 0.8515 0.6930 0.7857 0.018 Uiso 0.6 1 calc R U P B 1
H37B H 0.9068 0.6555 0.7430 0.018 Uiso 0.6 1 calc R U P B 1
C38 C 0.7984(6) 0.6400(2) 0.8632(4) 0.0162(13) Uiso 0.5 1 d . . P B 1
H38A H 0.7071 0.6414 0.8486 0.019 Uiso 0.5 1 calc R U P B 1
H38B H 0.8292 0.6735 0.8772 0.019 Uiso 0.5 1 calc R U P B 1
C39 C 0.8266(10) 0.6341(4) 0.8858(5) 0.048(3) Uiso 0.5 1 d . . P B 2
H39A H 0.7411 0.6414 0.8887 0.058 Uiso 0.5 1 calc R U P B 2
H39B H 0.8781 0.6635 0.9011 0.058 Uiso 0.5 1 calc R U P B 2
C40 C 0.8357(7) 0.6041(3) 0.9164(3) 0.0180(14) Uiso 0.5 1 d . . P B 1
H40A H 0.9267 0.6002 0.9278 0.022 Uiso 0.5 1 calc R U P B 1
H40B H 0.8099 0.6164 0.9540 0.022 Uiso 0.5 1 calc R U P B 1
C41 C 0.8737(9) 0.5921(4) 0.9262(5) 0.040(2) Uiso 0.5 1 d . . P B 2
H41A H 0.9559 0.5824 0.9205 0.048 Uiso 0.5 1 calc R U P B 2
H41B H 0.8826 0.6011 0.9712 0.048 Uiso 0.5 1 calc R U P B 2
C42 C 1.0311(4) 0.45612(17) 0.8235(2) 0.0464(11) Uiso 1 1 d . . . . .
H42A H 1.1119 0.4513 0.8541 0.056 Uiso 1 1 calc R U . . .
H42B H 1.0431 0.4521 0.7802 0.056 Uiso 1 1 calc R U . . .
C43 C 0.9412(4) 0.41914(18) 0.8350(2) 0.0455(11) Uiso 1 1 d . . . . .
H43A H 0.9734 0.3854 0.8321 0.055 Uiso 1 1 calc R U . . .
H43B H 0.9275 0.4236 0.8780 0.055 Uiso 1 1 calc R U . . .
C44 C 0.7567(9) 0.3856(3) 0.7947(4) 0.0243(19) Uiso 0.5 1 d . . P B 1
H44A H 0.7326 0.3866 0.8356 0.029 Uiso 0.5 1 calc R U P B 1
H44B H 0.8018 0.3544 0.7923 0.029 Uiso 0.5 1 calc R U P B 1
C45 C 0.7216(11) 0.3903(4) 0.7848(6) 0.048(3) Uiso 0.5 1 d . . P B 2
H45A H 0.7446 0.3576 0.7706 0.058 Uiso 0.5 1 calc R U P B 2
H45B H 0.7072 0.3861 0.8276 0.058 Uiso 0.5 1 calc R U P B 2
C46 C 0.6474(9) 0.3895(4) 0.7413(5) 0.041(2) Uiso 0.5 1 d . . P B 1
H46A H 0.6734 0.3882 0.7009 0.049 Uiso 0.5 1 calc R U P B 1
H46B H 0.5914 0.3613 0.7422 0.049 Uiso 0.5 1 calc R U P B 1
C47 C 0.6090(9) 0.4064(4) 0.7424(5) 0.041(2) Uiso 0.5 1 d . . P B 2
H47A H 0.5455 0.3802 0.7369 0.050 Uiso 0.5 1 calc R U P B 2
H47B H 0.6236 0.4144 0.7003 0.050 Uiso 0.5 1 calc R U P B 2
C48 C 0.4663(10) 0.4369(4) 0.6985(5) 0.053(2) Uiso 0.5 1 d . . P B 1
H48A H 0.4677 0.4094 0.6685 0.064 Uiso 0.5 1 calc R U P B 1
H48B H 0.4023 0.4283 0.7213 0.064 Uiso 0.5 1 calc R U P B 1
C49 C 0.4462(10) 0.4625(4) 0.7406(5) 0.057(3) Uiso 0.5 1 d . . P B 2
H49A H 0.3971 0.4318 0.7300 0.069 Uiso 0.5 1 calc R U P B 2
H49B H 0.4111 0.4814 0.7710 0.069 Uiso 0.5 1 calc R U P B 2
C50 C 0.4276(14) 0.4736(6) 0.6658(7) 0.080(4) Uiso 0.5 1 d . . P B 1
H50A H 0.3871 0.4623 0.6224 0.095 Uiso 0.5 1 calc R U P B 1
H50B H 0.3637 0.4898 0.6834 0.095 Uiso 0.5 1 calc R U P B 1
C51 C 0.4356(11) 0.4865(5) 0.6933(6) 0.056(3) Uiso 0.5 1 d . . P B 2
H51A H 0.3775 0.5130 0.6982 0.067 Uiso 0.5 1 calc R U P B 2
H51B H 0.3877 0.4646 0.6598 0.067 Uiso 0.5 1 calc R U P B 2
C52 C 0.5112(10) 0.4994(4) 0.6020(5) 0.038(2) Uiso 0.5 1 d . . P B 1
H52A H 0.4270 0.5031 0.5743 0.045 Uiso 0.5 1 calc R U P B 1
H52B H 0.5407 0.4658 0.5955 0.045 Uiso 0.5 1 calc R U P B 1
C53 C 0.5423(13) 0.5088(5) 0.5936(6) 0.058(3) Uiso 0.5 1 d . . P B 2
H53A H 0.4623 0.5167 0.5638 0.070 Uiso 0.5 1 calc R U P B 2
H53B H 0.5643 0.4742 0.5862 0.070 Uiso 0.5 1 calc R U P B 2
C54 C 0.5922(9) 0.5353(4) 0.5828(4) 0.0332(19) Uiso 0.5 1 d . . P B 1
H54A H 0.5892 0.5313 0.5373 0.040 Uiso 0.5 1 calc R U P B 1
H54B H 0.5646 0.5693 0.5895 0.040 Uiso 0.5 1 calc R U P B 1
C55 C 0.6390(10) 0.5427(4) 0.5834(5) 0.040(2) Uiso 0.5 1 d . . P B 2
H55A H 0.6431 0.5408 0.5385 0.048 Uiso 0.5 1 calc R U P B 2
H55B H 0.6164 0.5770 0.5918 0.048 Uiso 0.5 1 calc R U P B 2
C56 C 0.7991(10) 0.5623(4) 0.6037(5) 0.041(2) Uiso 0.5 1 d . . P B 1
H56A H 0.7769 0.5961 0.6142 0.049 Uiso 0.5 1 calc R U P B 1
H56B H 0.7928 0.5609 0.5575 0.049 Uiso 0.5 1 calc R U P B 1
C57 C 0.8490(11) 0.5631(4) 0.6151(5) 0.043(2) Uiso 0.5 1 d . . P B 2
H57A H 0.8284 0.5971 0.6259 0.052 Uiso 0.5 1 calc R U P B 2
H57B H 0.8528 0.5627 0.5701 0.052 Uiso 0.5 1 calc R U P B 2
C58 C 0.9295(10) 0.5513(4) 0.6387(5) 0.040(2) Uiso 0.5 1 d . . P B 1
H58A H 0.9527 0.5176 0.6280 0.048 Uiso 0.5 1 calc R U P B 1
H58B H 0.9865 0.5751 0.6261 0.048 Uiso 0.5 1 calc R U P B 1
C59 C 0.9717(10) 0.5486(4) 0.6560(5) 0.047(3) Uiso 0.5 1 d . . P B 2
H59A H 0.9912 0.5143 0.6463 0.056 Uiso 0.5 1 calc R U P B 2
H59B H 1.0367 0.5705 0.6471 0.056 Uiso 0.5 1 calc R U P B 2
C60 C 1.0644(9) 0.5468(3) 0.7413(5) 0.032(2) Uiso 0.5 1 d . . P B 1
H60A H 1.1183 0.5736 0.7327 0.038 Uiso 0.5 1 calc R U P B 1
H60B H 1.0954 0.5151 0.7284 0.038 Uiso 0.5 1 calc R U P B 1
C61 C 1.0837(10) 0.5447(4) 0.7655(6) 0.051(3) Uiso 0.5 1 d . . P B 2
H61A H 1.1396 0.5729 0.7642 0.061 Uiso 0.5 1 calc R U P B 2
H61B H 1.1232 0.5144 0.7542 0.061 Uiso 0.5 1 calc R U P B 2
C62 C 1.0673(7) 0.5455(3) 0.8097(4) 0.0253(18) Uiso 0.5 1 d . . P B 1
H62A H 1.0401 0.5782 0.8219 0.030 Uiso 0.5 1 calc R U P B 1
H62B H 1.1540 0.5407 0.8338 0.030 Uiso 0.5 1 calc R U P B 1
C63 C 1.0647(9) 0.5396(4) 0.8305(5) 0.039(2) Uiso 0.5 1 d . . P B 2
H63A H 1.1441 0.5317 0.8607 0.046 Uiso 0.5 1 calc R U P B 2
H63B H 1.0333 0.5711 0.8438 0.046 Uiso 0.5 1 calc R U P B 2

loop_
_atom_site_aniso_label
_atom_site_aniso_U_11
_atom_site_aniso_U_22
_atom_site_aniso_U_33
_atom_site_aniso_U_23
_atom_site_aniso_U_13
_atom_site_aniso_U_12
Gd1 0.01529(7) 0.01912(8) 0.01961(8) -0.00695(7) 0.00018(5) 0.00135(6)
Si1 0.0257(5) 0.0148(4) 0.0266(5) -0.0014(4) 0.0042(4) 0.0037(4)
Si2 0.0220(5) 0.0216(5) 0.0193(4) -0.0030(4) 0.0043(4) 0.0020(4)
Si3 0.0232(5) 0.0221(5) 0.0151(4) 0.0003(3) 0.0004(3) -0.0007(4)
Si4 0.0168(4) 0.0146(4) 0.0204(4) -0.0030(3) 0.0012(3) -0.0007(3)
Si5 0.0173(4) 0.0251(5) 0.0181(4) -0.0035(4) 0.0042(3) -0.0041(4)
Si6 0.0166(4) 0.0207(4) 0.0162(4) -0.0001(3) 0.0018(3) 0.0027(3)
N1 0.0183(13) 0.0155(13) 0.0211(14) -0.0034(11) 0.0022(11) 0.0007(10)
N2 0.0156(13) 0.0200(13) 0.0168(13) -0.0011(10) 0.0021(10) 0.0005(10)
N3 0.0154(13) 0.0160(12) 0.0178(13) -0.0007(10) 0.0005(10) 0.0004(10)
C1 0.051(3) 0.0172(18) 0.048(3) -0.0002(17) 0.016(2) -0.0019(17)
C2 0.052(3) 0.0216(19) 0.033(2) 0.0025(16) -0.0056(18) 0.0126(18)
C3 0.032(2) 0.032(2) 0.052(3) 0.0046(19) 0.0124(19) 0.0133(17)
C4 0.036(2) 0.033(2) 0.0271(19) -0.0092(16) 0.0031(16) 0.0011(17)
C5 0.038(2) 0.032(2) 0.0209(17) 0.0023(15) 0.0046(15) 0.0138(16)
C6 0.032(2) 0.043(2) 0.0277(19) 0.0012(17) 0.0108(16) -0.0021(17)
C7 0.053(3) 0.032(2) 0.0197(18) 0.0070(15) 0.0004(17) 0.0026(18)
C8 0.0277(19) 0.045(2) 0.0219(18) 0.0034(16) 0.0075(15) -0.0053(16)
C9 0.0310(19) 0.032(2) 0.0241(18) -0.0082(15) 0.0079(15) -0.0021(15)
C10 0.0193(17) 0.032(2) 0.0297(19) -0.0020(15) 0.0004(14) 0.0028(14)
C11 0.0273(19) 0.0198(17) 0.041(2) -0.0039(15) 0.0083(16) -0.0053(14)
C12 0.0283(19) 0.033(2) 0.0278(18) -0.0073(15) 0.0093(15) -0.0093(15)
C13 0.0292(19) 0.032(2) 0.0296(19) 0.0005(16) 0.0110(15) -0.0051(16)
C14 0.031(2) 0.0266(19) 0.043(2) -0.0140(17) 0.0119(17) -0.0092(16)
C15 0.0227(18) 0.045(2) 0.0269(19) -0.0011(17) 0.0012(14) -0.0073(16)
C16 0.0239(18) 0.0324(19) 0.0248(18) -0.0028(15) 0.0064(14) 0.0050(15)
C17 0.0239(18) 0.0188(16) 0.0304(19) 0.0032(14) 0.0013(14) 0.0023(13)
C18 0.0305(19) 0.0307(19) 0.0224(18) 0.0021(15) 0.0035(14) 0.0067(15)
K1 0.0418(5) 0.0192(4) 0.0233(4) 0.0001(3) -0.0019(3) 0.0002(3)

loop_
_atom_type_symbol
_atom_type_description
_atom_type_scat_dispersion_real
_atom_type_scat_dispersion_imag
_atom_type_scat_source
C C 0.0033 0.0016 'International Tables Vol C Tables 4.2.6.8 and 6.1.1.4'
H H 0.0000 0.0000 'International Tables Vol C Tables 4.2.6.8 and 6.1.1.4'
N N 0.0061 0.0033 'International Tables Vol C Tables 4.2.6.8 and 6.1.1.4'
O O 0.0106 0.0060 'International Tables Vol C Tables 4.2.6.8 and 6.1.1.4'
Si Si 0.0817 0.0704 'International Tables Vol C Tables 4.2.6.8 and 6.1.1.4'
K K 0.2009 0.2494 'International Tables Vol C Tables 4.2.6.8 and 6.1.1.4'
Gd Gd -0.1653 3.9035 'International Tables Vol C Tables 4.2.6.8 and 6.1.1.4'

loop_
_geom_angle_atom_site_label_1
_geom_angle_atom_site_label_2
_geom_angle_atom_site_label_3
_geom_angle
N2 Gd1 N1 120.05(9)
N2 Gd1 N3 118.97(9)
N1 Gd1 N3 119.63(9)
N2 Gd1 Si6 25.68(7)
N1 Gd1 Si6 131.53(7)
N3 Gd1 Si6 98.99(7)
N2 Gd1 Si3 103.61(7)
N1 Gd1 Si3 135.45(7)
N3 Gd1 Si3 25.87(7)
Si6 Gd1 Si3 91.88(2)
N1 Si1 C3 114.61(17)
N1 Si1 C1 112.93(17)
C3 Si1 C1 105.77(19)
N1 Si1 C2 111.08(15)
C3 Si1 C2 105.5(2)
C1 Si1 C2 106.3(2)
N1 Si2 C6 114.38(16)
N1 Si2 C5 110.42(15)
C6 Si2 C5 104.66(19)
N1 Si2 C4 113.47(16)
C6 Si2 C4 106.03(18)
C5 Si2 C4 107.27(18)
N3 Si3 C8 111.45(15)
N3 Si3 C7 112.85(16)
C8 Si3 C7 106.67(19)
N3 Si3 C9 113.75(15)
C8 Si3 C9 104.64(18)
C7 Si3 C9 106.89(18)
N3 Si3 Gd1 36.14(9)
C8 Si3 Gd1 80.54(12)
C7 Si3 Gd1 106.52(13)
C9 Si3 Gd1 142.91(12)
N3 Si4 C12 110.41(15)
N3 Si4 C10 113.69(15)
C12 Si4 C10 106.87(17)
N3 Si4 C11 114.29(15)
C12 Si4 C11 105.22(17)
C10 Si4 C11 105.73(17)
N2 Si5 C13 112.90(15)
N2 Si5 C15 114.05(16)
C13 Si5 C15 106.47(17)
N2 Si5 C14 110.55(15)
C13 Si5 C14 106.80(18)
C15 Si5 C14 105.53(18)
N2 Si6 C17 110.91(14)
N2 Si6 C18 114.43(15)
C17 Si6 C18 104.06(17)
N2 Si6 C16 113.86(16)
C17 Si6 C16 106.48(17)
C18 Si6 C16 106.34(16)
N2 Si6 Gd1 36.00(9)
C17 Si6 Gd1 75.07(11)
C18 Si6 Gd1 122.15(12)
C16 Si6 Gd1 129.88(12)
Si2 N1 Si1 123.15(16)
Si2 N1 Gd1 118.56(13)
Si1 N1 Gd1 118.23(14)
Si6 N2 Si5 122.96(16)
Si6 N2 Gd1 118.33(14)
Si5 N2 Gd1 118.70(14)
Si4 N3 Si3 123.12(16)
Si4 N3 Gd1 118.82(14)
Si3 N3 Gd1 118.00(14)
O17 K1 O9 72.43(16)
O21 K1 O9 83.61(15)
O21 K1 O11 70.84(17)
O9 K1 O11 57.88(10)
O17 K1 O12 150.25(17)
O21 K1 O12 62.66(16)
O9 K1 O12 129.40(8)
O11 K1 O12 75.19(11)
O17 K1 O20 115.0(2)
O9 K1 O20 88.74(16)
O12 K1 O20 54.67(17)
O17 K1 O15 61.3(2)
O9 K1 O15 121.38(14)
O12 K1 O15 107.81(14)
O20 K1 O15 141.9(2)
O17 K1 O10 129.1(2)
O9 K1 O10 57.96(16)
O12 K1 O10 78.50(17)
O20 K1 O10 76.7(2)
O15 K1 O10 137.6(2)
O21 K1 O18 58.5(2)
O9 K1 O18 72.88(13)
O11 K1 O18 111.53(15)
O12 K1 O18 112.45(15)
O21 K1 O2 115.3(2)
O9 K1 O2 97.38(14)
O11 K1 O2 57.22(16)
O12 K1 O2 68.70(15)
O18 K1 O2 168.50(18)
O17 K1 O19 58.4(2)
O9 K1 O19 74.47(14)
O12 K1 O19 104.04(15)
O20 K1 O19 56.7(2)
O15 K1 O19 106.1(2)
O10 K1 O19 113.0(2)
O21 K1 O16 113.9(2)
O9 K1 O16 77.86(17)
O11 K1 O16 135.15(18)
O12 K1 O16 148.67(17)
O18 K1 O16 55.4(2)
O2 K1 O16 129.6(2)
C19 O1 C41 112.3(8)
C19 O1 K1 118.7(5)
C41 O1 K1 109.3(6)
C40 O2 C19 111.9(6)
C40 O2 K1 116.3(5)
C19 O2 K1 120.0(4)
C20 O3 C22 114.9(8)
C31 O8 C28 117.6(9)
C31 O8 K1 99.2(6)
C28 O8 K1 128.3(6)
C23 O4 C21 113.7(6)
C26 O5 C24 112.5(7)
C25 O6 C27 111.0(6)
C30 O7 C29 110.4(5)
C35 O9 C33 133.8(7)
C32 O9 C34 93.7(6)
C35 O9 K1 106.8(6)
C32 O9 K1 125.8(6)
C33 O9 K1 118.4(3)
C34 O9 K1 123.5(3)
C37 O11 C38 110.9(5)
C37 O11 K1 110.6(3)
C38 O11 K1 111.3(4)
C39 O10 C36 108.1(10)
C39 O10 K1 123.4(7)
C36 O10 K1 114.9(8)
C63 O12 C42 114.0(5)
C42 O12 C62 111.4(4)
C63 O12 K1 111.4(5)
C42 O12 K1 119.5(3)
C62 O12 K1 101.6(3)
C44 O13 C43 105.7(5)
C43 O13 C45 120.8(5)
C44 O13 K1 126.8(4)
C43 O13 K1 116.8(2)
C45 O13 K1 112.0(5)
C49 O15 C47 112.3(8)
C49 O15 K1 110.5(6)
C47 O15 K1 107.6(5)
C48 O14 C46 111.7(8)
C48 O14 K1 115.9(6)
C46 O14 K1 116.5(5)
C50 O16 C52 102.2(11)
C50 O16 K1 129.4(9)
C52 O16 K1 117.6(7)
C53 O17 C51 127.5(9)
C53 O17 K1 122.5(7)
C51 O17 K1 102.5(5)
C56 O18 C54 112.0(7)
C56 O18 K1 108.6(5)
C54 O18 K1 113.9(5)
C57 O19 C55 113.0(8)
C57 O19 K1 111.1(6)
C55 O19 K1 108.1(5)
C60 O21 C58 111.5(7)
C60 O21 K1 120.3(5)
C58 O21 K1 121.6(6)
C61 O20 C59 116.3(9)
C61 O20 K1 119.2(6)
C59 O20 K1 118.9(6)
C20 C19 O2 112.7(6)
O1 C19 C21 107.5(6)
O3 C20 C19 107.4(7)
O4 C21 C19 108.6(6)
O3 C22 C24 108.7(9)
O4 C23 C25 109.4(6)
O5 C24 C22 112.8(9)
O6 C25 C23 112.4(6)
O5 C26 C28 109.1(8)
O6 C27 C29 108.7(7)
C26 C28 O8 107.5(9)
O7 C29 C27 108.4(7)
C32 C30 O7 110.4(7)
C33 C31 O8 128.2(11)
C30 C32 O9 137.7(11)
C31 C33 O9 117.3(7)
C36 C34 O9 114.1(8)
C37 C35 O9 135.7(12)
C37 C35 K1 85.8(8)
O9 C35 K1 51.0(5)
C34 C36 O10 127.7(12)
C35 C37 O11 114.3(8)
O11 C38 C40 107.4(5)
O10 C39 C41 112.0(9)
O2 C40 C38 108.5(6)
O1 C41 C39 108.7(9)
O12 C42 C43 108.9(4)
O13 C43 C42 108.5(4)
O13 C44 C46 104.8(7)
C47 C45 O13 113.3(9)
O14 C46 C44 110.7(8)
C45 C47 O15 107.1(9)
C50 C48 O14 123.8(11)
C51 C49 O15 114.1(10)
O16 C50 C48 115.3(14)
C49 C51 O17 135.2(11)
O16 C52 C54 113.9(9)
O16 C52 C50 36.6(6)
C54 C52 C50 150.3(9)
O17 C53 C55 107.8(10)
O18 C54 C52 109.0(8)
O19 C55 C53 112.7(9)
O18 C56 C58 111.3(8)
O19 C57 C59 110.5(9)
O21 C58 C56 109.5(8)
O20 C59 C57 110.2(9)
O21 C60 C62 109.1(7)
O20 C61 C63 110.5(9)
C60 C62 O12 115.7(6)
O12 C63 C61 109.0(8)

loop_
_geom_bond_atom_site_label_1
_geom_bond_atom_site_label_2
_geom_bond_distance
Gd1 N2 2.308(3)
Gd1 N1 2.310(3)
Gd1 N3 2.310(3)
Gd1 Si6 3.4562(9)
Gd1 Si3 3.4595(10)
Si1 N1 1.708(3)
Si1 C3 1.878(4)
Si1 C1 1.878(4)
Si1 C2 1.881(4)
Si2 N1 1.708(3)
Si2 C6 1.878(4)
Si2 C5 1.881(4)
Si2 C4 1.882(4)
Si3 N3 1.709(3)
Si3 C8 1.877(4)
Si3 C7 1.878(4)
Si3 C9 1.886(4)
Si4 N3 1.706(3)
Si4 C12 1.878(4)
Si4 C10 1.883(3)
Si4 C11 1.889(4)
Si5 N2 1.709(3)
Si5 C13 1.876(4)
Si5 C15 1.884(4)
Si5 C14 1.884(4)
Si6 N2 1.701(3)
Si6 C17 1.882(4)
Si6 C18 1.883(3)
Si6 C16 1.883(3)
K1 O17 2.816(8)
K1 O21 2.822(7)
K1 O9 2.872(3)
K1 O11 2.889(4)
K1 O12 2.898(3)
K1 O20 2.933(8)
K1 O15 2.976(7)
K1 O10 2.976(8)
K1 O18 2.984(6)
K1 O2 2.993(7)
K1 O19 3.010(7)
K1 O16 3.033(9)
O1 C19 1.249(9)
O1 C41 1.410(12)
O2 C40 1.452(10)
O2 C19 1.536(8)
O3 C20 1.417(12)
O3 C22 1.426(13)
O8 C31 1.395(14)
O8 C28 1.500(13)
O4 C23 1.406(9)
O4 C21 1.425(10)
O5 C26 1.408(11)
O5 C24 1.427(11)
O6 C25 1.440(9)
O6 C27 1.444(10)
O7 C30 1.412(6)
O7 C29 1.429(9)
O9 C35 1.395(14)
O9 C32 1.398(13)
O9 C33 1.430(6)
O9 C34 1.439(6)
O11 C37 1.422(6)
O11 C38 1.436(8)
O10 C39 1.318(13)
O10 C36 1.406(16)
O12 C63 1.303(10)
O12 C42 1.426(5)
O12 C62 1.578(9)
O13 C44 1.369(9)
O13 C43 1.422(5)
O13 C45 1.511(12)
O15 C49 1.404(12)
O15 C47 1.436(13)
O14 C48 1.434(12)
O14 C46 1.444(12)
O16 C50 1.206(15)
O16 C52 1.333(12)
O17 C53 1.439(14)
O17 C51 1.660(14)
O18 C56 1.420(12)
O18 C54 1.422(11)
O19 C57 1.358(12)
O19 C55 1.449(12)
O21 C60 1.432(11)
O21 C58 1.437(12)
O20 C61 1.404(13)
O20 C59 1.433(13)
C19 C20 1.482(11)
C19 C21 1.543(10)
C22 C24 1.501(14)
C23 C25 1.516(10)
C26 C28 1.488(14)
C27 C29 1.503(12)
C30 C32 1.240(13)
C31 C33 1.348(14)
C34 C36 1.378(16)
C35 C37 1.164(14)
C38 C40 1.490(10)
C39 C41 1.454(14)
C42 C43 1.480(6)
C44 C46 1.470(13)
C45 C47 1.435(15)
C48 C50 1.237(17)
C49 C51 1.197(14)
C52 C54 1.455(13)
C53 C55 1.473(15)
C56 C58 1.499(14)
C57 C59 1.492(14)
C60 C62 1.483(12)
C61 C63 1.486(14)
